data_4507355
loop_
_publ_author_name
'Sun, Di'
'Han, Lu-Lu'
'Yuan, Shuai'
'Deng, Yong-Kai'
'Xu, Meng-Zhen'
'Sun, Dao-Feng'

_publ_section_title
;
 Four New Cd(II) Coordination Polymers with Mixed Multidentate N-Donors
 and Biphenyl-Based Polycarboxylate Ligands: Syntheses, Structures, and
 Photoluminescent Properties
;
_journal_issue 1
_journal_name_full 'Crystal Growth &amp; Design'
_journal_page_first 377
_journal_paper_doi 10.1021/cg301573c
_journal_volume 13
_journal_year 2013
_chemical_formula_sum 'C34 H21 Cd N5 O8'
_chemical_formula_weight 739.96
_chemical_name_systematic
; 
 ? 
;
_space_group_IT_number 13
_symmetry_cell_setting monoclinic
_symmetry_space_group_name_Hall '-P 2yc'
_symmetry_space_group_name_H-M 'P 1 2/c 1'
_atom_sites_solution_hydrogens geom
_atom_sites_solution_primary direct
_atom_sites_solution_secondary difmap
_audit_creation_method SHELXL-97
_cell_angle_alpha 90.00
_cell_angle_beta 108.189(16)
_cell_angle_gamma 90.00
_cell_formula_units_Z 4
_cell_length_a 19.266(14)
_cell_length_b 8.553(6)
_cell_length_c 27.325(19)
_cell_measurement_temperature 298(2)
_cell_volume 4278(5)
_computing_cell_refinement 'Bruker SMART'
_computing_data_collection 'Bruker SMART (Bruker, 2001)'
_computing_data_reduction 'Bruker SAINT+ (Bruker, 2001)'
_computing_molecular_graphics 'Bruker SHELXTL (Bruker, 2001)'
_computing_publication_material 'Bruker SHELXTL'
_computing_structure_refinement 'SHELXL-97 (Sheldrick, 2008)'
_computing_structure_solution 'SHELXS-97 (Sheldrick, 2008)'
_diffrn_ambient_temperature 298(2)
_diffrn_measured_fraction_theta_full 0.993
_diffrn_measured_fraction_theta_max 0.993
_diffrn_measurement_device_type 'Bruker-APEX-II CCD area detector'
_diffrn_radiation_monochromator graphite
_diffrn_radiation_source 'fine-focus sealed tube'
_diffrn_radiation_type MoK\a
_diffrn_radiation_wavelength 0.71073
_diffrn_reflns_av_R_equivalents 0.0575
_diffrn_reflns_av_sigmaI/netI 0.0686
_diffrn_reflns_limit_h_max 22
_diffrn_reflns_limit_h_min -22
_diffrn_reflns_limit_k_max 10
_diffrn_reflns_limit_k_min -10
_diffrn_reflns_limit_l_max 32
_diffrn_reflns_limit_l_min -28
_diffrn_reflns_number 20992
_diffrn_reflns_theta_full 25.00
_diffrn_reflns_theta_max 25.00
_diffrn_reflns_theta_min 2.38
_exptl_absorpt_coefficient_mu 0.556
_exptl_absorpt_correction_T_max 0.8970
_exptl_absorpt_correction_T_min 0.8293
_exptl_absorpt_correction_type multi-scan
_exptl_absorpt_process_details SADABS
_exptl_crystal_density_diffrn 1.149
_exptl_crystal_density_method 'not measured'
_exptl_crystal_F_000 1488
_exptl_crystal_size_max 0.35
_exptl_crystal_size_mid 0.28
_exptl_crystal_size_min 0.20
_platon_squeeze_details
;
The SQUEEZE/PLATON procedure yielded total void volume and electron 
count of 1642\%A^3^ and 352 e, respectively. For Z = 4 this gives
88 electrons per formula. This number equals 8 molecules of solvent water. 
The fraction of solvent has been treated as a diffuse contribution 
to the overall scattering without specific atom positions.
;
_refine_diff_density_max 0.651
_refine_diff_density_min -0.785
_refine_diff_density_rms 0.078
_refine_ls_extinction_method none
_refine_ls_goodness_of_fit_ref 0.970
_refine_ls_hydrogen_treatment constr
_refine_ls_matrix_type full
_refine_ls_number_parameters 453
_refine_ls_number_reflns 7473
_refine_ls_number_restraints 48
_refine_ls_restrained_S_all 0.970
_refine_ls_R_factor_all 0.0688
_refine_ls_R_factor_gt 0.0491
_refine_ls_shift/su_max 0.002
_refine_ls_shift/su_mean 0.000
_refine_ls_structure_factor_coef Fsqd
_refine_ls_weighting_details 'calc w=1/[\s^2^(Fo^2^)+(0.0572P)^2^+0.0000P] where P=(Fo^2^+2Fc^2^)/3'
_refine_ls_weighting_scheme calc
_refine_ls_wR_factor_gt 0.1103
_refine_ls_wR_factor_ref 0.1177
_reflns_number_gt 5511
_reflns_number_total 7473
_reflns_threshold_expression >2sigma(I)
_cod_data_source_file cg301573c_si_002.cif
_cod_data_source_block p1
_cod_depositor_comments
;
The following automatic conversions were performed:

'_geom_bond_publ_flag' value 'Y' changed to 'y' according to
/home/saulius/struct/CIF-dictionaries/cif_core.dic dictionary named
'cif_core.dic' version 2.4.2 from 2011-04-26 (6
times).

'_geom_angle_publ_flag' value 'Y' changed to 'y' according
to /home/saulius/struct/CIF-dictionaries/cif_core.dic dictionary
named 'cif_core.dic' version 2.4.2 from 2011-04-26 (15 times).

Automatic conversion script
Id: cif_fix_values 1891 2012-01-12 08:04:46Z andrius 
;
_cod_original_sg_symbol_H-M p2/c
_cod_database_code 4507355

loop_
_symmetry_equiv_pos_as_xyz
'x, y, z'
'-x, y, -z+1/2'
'-x, -y, -z'
'x, -y, z-1/2'

loop_
_atom_site_label
_atom_site_type_symbol
_atom_site_fract_x
_atom_site_fract_y
_atom_site_fract_z
_atom_site_U_iso_or_equiv
_atom_site_adp_type
_atom_site_occupancy
_atom_site_symmetry_multiplicity
_atom_site_calc_flag
_atom_site_refinement_flags
Cd1 Cd 0.290347(16) 0.27458(3) 0.604036(10) 0.03496(12) Uani 1 1 d .
C1 C 0.4615(3) 0.3637(6) 0.6670(2) 0.0796(17) Uani 1 1 d .
H1 H 0.4447 0.4654 0.6589 0.095 Uiso 1 1 calc R
C2 C 0.5320(4) 0.3413(8) 0.6949(3) 0.117(3) Uani 1 1 d .
H2 H 0.5627 0.4266 0.7064 0.140 Uiso 1 1 calc R
C3 C 0.5582(3) 0.1929(7) 0.7062(3) 0.113(3) Uani 1 1 d .
H3 H 0.6069 0.1755 0.7249 0.135 Uiso 1 1 calc R
C4 C 0.5103(3) 0.0684(6) 0.6890(2) 0.0859(18) Uani 1 1 d .
H4 H 0.5262 -0.0342 0.6962 0.103 Uiso 1 1 calc R
C5 C 0.4393(3) 0.1002(5) 0.66133(17) 0.0542(12) Uani 1 1 d .
C6 C 0.3837(2) -0.0226(5) 0.64213(15) 0.0425(10) Uani 1 1 d .
C7 C 0.2831(2) -0.1277(4) 0.60346(14) 0.0421(10) Uani 1 1 d .
C8 C 0.2077(2) -0.1627(5) 0.57346(15) 0.0437(10) Uani 1 1 d .
C9 C 0.1698(3) -0.2782(6) 0.5870(2) 0.0806(18) Uani 1 1 d .
H9 H 0.1925 -0.3393 0.6157 0.097 Uiso 1 1 calc R
C10 C 0.0974(3) -0.3077(6) 0.5588(2) 0.0855(19) Uani 1 1 d .
H10 H 0.0723 -0.3864 0.5697 0.103 Uiso 1 1 calc R
C11 C 0.0625(3) -0.2249(5) 0.51603(17) 0.0515(11) Uani 1 1 d .
C12 C 0.1037(3) -0.1147(6) 0.49929(17) 0.0639(14) Uani 1 1 d .
H12 H 0.0830 -0.0618 0.4684 0.077 Uiso 1 1 calc R
C13 C 0.1747(3) -0.0842(5) 0.52832(17) 0.0580(13) Uani 1 1 d .
H13 H 0.2010 -0.0086 0.5171 0.070 Uiso 1 1 calc R
C14 C -0.0157(2) -0.2504(5) 0.48757(17) 0.0498(11) Uani 1 1 d .
C15 C -0.0633(3) -0.3026(6) 0.5123(2) 0.0743(16) Uani 1 1 d .
H15 H -0.0465 -0.3289 0.5470 0.089 Uiso 1 1 calc R
C16 C -0.1370(3) -0.3156(7) 0.4847(2) 0.0764(16) Uani 1 1 d .
H16 H -0.1681 -0.3528 0.5021 0.092 Uiso 1 1 calc R
C17 C -0.1186(3) -0.2346(6) 0.41202(19) 0.0673(14) Uani 1 1 d .
H17 H -0.1366 -0.2130 0.3769 0.081 Uiso 1 1 calc R
C18 C -0.0456(3) -0.2190(6) 0.43622(19) 0.0688(15) Uani 1 1 d .
H18 H -0.0155 -0.1863 0.4174 0.083 Uiso 1 1 calc R
C19 C 0.3128(2) 0.4275(5) 0.52183(14) 0.0384(10) Uani 1 1 d .
C20 C 0.3099(2) 0.5263(4) 0.47600(14) 0.0393(10) Uani 1 1 d .
C21 C 0.3122(3) 0.6855(5) 0.48131(15) 0.0479(11) Uani 1 1 d .
H21 H 0.3207 0.7298 0.5137 0.057 Uiso 1 1 calc R
C22 C 0.3019(3) 0.7808(5) 0.43888(16) 0.0597(14) Uani 1 1 d .
C23 C 0.2912(3) 0.7142(5) 0.39129(16) 0.0634(15) Uani 1 1 d .
H23 H 0.2840 0.7784 0.3627 0.076 Uiso 1 1 calc R
C24 C 0.2910(3) 0.5534(4) 0.38505(14) 0.0454(11) Uani 1 1 d .
C25 C 0.2994(2) 0.4596(4) 0.42795(14) 0.0409(10) Uani 1 1 d .
H25 H 0.2979 0.3513 0.4245 0.049 Uiso 1 1 calc R
C26 C 0.2993(4) 0.9533(6) 0.44408(19) 0.0788(17) Uani 1 1 d U
C27 C 0.2824(3) 0.4814(4) 0.33343(14) 0.0474(11) Uani 1 1 d .
C28 C 0.2816(3) 0.3209(5) 0.32669(16) 0.0758(18) Uani 1 1 d .
H28 H 0.2849 0.2559 0.3546 0.091 Uiso 1 1 calc R
C29 C 0.2759(4) 0.2539(5) 0.27881(18) 0.0734(18) Uani 1 1 d .
C30 C 0.2739(2) 0.3491(5) 0.23838(14) 0.0465(11) Uani 1 1 d .
H30 H 0.2720 0.3054 0.2068 0.056 Uiso 1 1 calc R
C31 C 0.2746(2) 0.5077(4) 0.24368(13) 0.0360(9) Uani 1 1 d .
C32 C 0.2774(2) 0.5738(4) 0.29028(13) 0.0404(10) Uani 1 1 d .
H32 H 0.2760 0.6821 0.2931 0.048 Uiso 1 1 calc R
C33 C 0.2733(2) 0.6061(5) 0.19799(13) 0.0382(10) Uani 1 1 d .
C34 C 0.2746(4) 0.0810(6) 0.27281(19) 0.106(2) Uani 1 1 d U
O1 O 0.31795(17) 0.4938(3) 0.56351(10) 0.0530(8) Uani 1 1 d .
O2 O 0.30393(17) 0.2815(3) 0.51693(10) 0.0481(8) Uani 1 1 d .
O3 O 0.3277(2) 1.0004(3) 0.49182(11) 0.0672(10) Uani 1 1 d U
H3B H 0.3226 1.0953 0.4933 0.101 Uiso 1 1 calc R
O4 O 0.3081(8) 1.0413(15) 0.4122(5) 0.100(4) Uani 0.40 1 d PU
O4A O 0.2557(5) 1.0400(8) 0.4093(3) 0.084(2) Uani 0.60 1 d PU
O5 O 0.2656(2) 0.7502(3) 0.19864(11) 0.0574(9) Uani 1 1 d .
O6 O 0.28330(16) 0.5372(3) 0.16057(9) 0.0484(8) Uani 1 1 d .
O7 O 0.2668(3) 0.0378(3) 0.22655(12) 0.0925(14) Uani 1 1 d U
H7 H 0.2712 -0.0574 0.2257 0.139 Uiso 1 1 calc R
O8A O 0.3065(6) -0.0087(7) 0.3090(2) 0.111(3) Uani 0.60 1 d PU
O8 O 0.2347(9) -0.0074(11) 0.2975(4) 0.108(3) Uani 0.40 1 d PU
N1 N 0.4147(2) 0.2446(4) 0.65072(15) 0.0539(10) Uani 1 1 d .
N2 N 0.31556(17) 0.0103(4) 0.61279(11) 0.0341(7) Uani 1 1 d .
N3 N 0.3317(2) -0.2343(4) 0.62683(18) 0.0715(13) Uani 1 1 d .
H3A H 0.3227 -0.3330 0.6259 0.086 Uiso 1 1 calc R
N4 N 0.3968(2) -0.1714(4) 0.65224(17) 0.0742(13) Uani 1 1 d .
N5 N -0.1658(2) -0.2794(4) 0.43626(13) 0.0500(9) Uani 1 1 d .

loop_
_atom_site_aniso_label
_atom_site_aniso_U_11
_atom_site_aniso_U_22
_atom_site_aniso_U_33
_atom_site_aniso_U_23
_atom_site_aniso_U_13
_atom_site_aniso_U_12
Cd1 0.0506(2) 0.02610(17) 0.02716(17) 0.00055(12) 0.01065(13) -0.00190(13)
C1 0.058(4) 0.054(3) 0.105(4) 0.004(3) -0.005(3) -0.021(3)
C2 0.084(5) 0.062(4) 0.176(7) -0.003(4) 0.000(5) -0.023(4)
C3 0.058(4) 0.075(5) 0.165(7) 0.005(4) -0.025(4) -0.010(3)
C4 0.059(4) 0.056(4) 0.115(5) 0.001(3) -0.013(3) -0.004(3)
C5 0.052(3) 0.045(3) 0.054(3) 0.003(2) -0.001(2) -0.001(2)
C6 0.050(3) 0.034(2) 0.042(2) -0.0053(18) 0.011(2) -0.0024(19)
C7 0.053(3) 0.028(2) 0.038(2) -0.0039(18) 0.0030(19) 0.004(2)
C8 0.053(3) 0.027(2) 0.043(2) -0.0045(18) 0.005(2) 0.003(2)
C9 0.068(4) 0.055(3) 0.089(4) 0.024(3) -0.019(3) -0.013(3)
C10 0.077(4) 0.066(4) 0.086(4) 0.027(3) -0.015(3) -0.021(3)
C11 0.053(3) 0.038(3) 0.055(3) 0.000(2) 0.003(2) -0.007(2)
C12 0.065(4) 0.070(4) 0.046(3) 0.003(2) 0.002(2) -0.007(3)
C13 0.062(3) 0.062(3) 0.051(3) -0.004(2) 0.018(2) -0.016(2)
C14 0.048(3) 0.041(3) 0.054(3) 0.002(2) 0.006(2) 0.001(2)
C15 0.061(4) 0.092(4) 0.058(3) 0.027(3) 0.001(3) -0.004(3)
C16 0.050(3) 0.101(4) 0.067(4) 0.028(3) 0.002(3) -0.015(3)
C17 0.060(4) 0.091(4) 0.044(3) -0.006(3) 0.006(3) -0.006(3)
C18 0.052(3) 0.100(4) 0.054(3) -0.002(3) 0.016(3) -0.013(3)
C19 0.055(3) 0.039(3) 0.025(2) -0.0009(17) 0.0192(19) -0.0005(19)
C20 0.061(3) 0.033(2) 0.028(2) -0.0021(16) 0.0205(19) -0.0007(19)
C21 0.085(3) 0.032(3) 0.030(2) -0.0066(17) 0.023(2) -0.009(2)
C22 0.110(4) 0.033(2) 0.040(3) -0.0064(19) 0.030(3) -0.010(2)
C23 0.132(5) 0.031(2) 0.035(2) 0.0003(19) 0.037(3) -0.004(3)
C24 0.084(3) 0.028(2) 0.029(2) -0.0019(17) 0.026(2) -0.003(2)
C25 0.063(3) 0.029(2) 0.035(2) 0.0012(17) 0.022(2) -0.0020(19)
C26 0.160(5) 0.043(3) 0.041(3) -0.003(2) 0.043(3) -0.007(3)
C27 0.091(4) 0.026(2) 0.028(2) -0.0028(17) 0.024(2) -0.002(2)
C28 0.175(6) 0.028(3) 0.030(2) 0.0013(19) 0.041(3) -0.001(3)
C29 0.165(6) 0.025(3) 0.039(3) -0.0006(18) 0.044(3) -0.001(3)
C30 0.084(3) 0.028(2) 0.030(2) -0.0060(17) 0.021(2) 0.000(2)
C31 0.056(3) 0.031(2) 0.022(2) -0.0015(15) 0.0136(18) 0.0014(18)
C32 0.072(3) 0.019(2) 0.029(2) -0.0007(15) 0.016(2) 0.0011(19)
C33 0.058(3) 0.027(2) 0.026(2) -0.0002(16) 0.0091(19) -0.0053(19)
C34 0.259(7) 0.030(3) 0.041(3) -0.004(2) 0.066(4) 0.000(4)
O1 0.102(3) 0.0337(16) 0.0296(15) -0.0023(12) 0.0304(15) -0.0058(15)
O2 0.090(2) 0.0263(16) 0.0335(15) 0.0004(12) 0.0264(15) -0.0014(14)
O3 0.121(3) 0.0337(18) 0.054(2) -0.0112(14) 0.0370(19) -0.0042(19)
O4 0.193(8) 0.040(4) 0.060(5) 0.002(4) 0.028(7) -0.009(7)
O4A 0.166(7) 0.033(3) 0.046(3) 0.003(2) 0.023(5) 0.006(5)
O5 0.113(3) 0.0268(18) 0.0346(16) 0.0008(12) 0.0267(17) 0.0037(15)
O6 0.089(2) 0.0370(17) 0.0246(14) -0.0051(12) 0.0252(14) -0.0038(15)
O7 0.200(4) 0.0232(18) 0.054(2) -0.0064(15) 0.039(2) 0.006(2)
O8A 0.256(8) 0.033(3) 0.051(4) 0.005(3) 0.057(5) 0.011(5)
O8 0.249(9) 0.031(4) 0.055(5) -0.002(4) 0.064(6) -0.008(6)
N1 0.055(2) 0.036(2) 0.060(2) 0.0028(17) 0.0018(19) -0.0089(17)
N2 0.039(2) 0.0323(19) 0.0281(17) -0.0012(13) 0.0054(15) -0.0007(14)
N3 0.056(3) 0.023(2) 0.110(4) -0.006(2) -0.011(2) 0.0010(18)
N4 0.053(3) 0.035(2) 0.107(3) -0.005(2) -0.015(2) 0.0028(19)
N5 0.047(2) 0.056(2) 0.038(2) 0.0035(17) 0.0011(18) -0.0024(18)

loop_
_atom_type_symbol
_atom_type_description
_atom_type_scat_dispersion_real
_atom_type_scat_dispersion_imag
_atom_type_scat_source
C C 0.0033 0.0016 'International Tables Vol C Tables 4.2.6.8 and 6.1.1.4'
Cd Cd -0.8075 1.2024 'International Tables Vol C Tables 4.2.6.8 and 6.1.1.4'
O O 0.0106 0.0060 'International Tables Vol C Tables 4.2.6.8 and 6.1.1.4'
N N 0.0061 0.0033 'International Tables Vol C Tables 4.2.6.8 and 6.1.1.4'
H H 0.0000 0.0000 'International Tables Vol C Tables 4.2.6.8 and 6.1.1.4'

loop_
_geom_angle_atom_site_label_1
_geom_angle_atom_site_label_2
_geom_angle_atom_site_label_3
_geom_angle
_geom_angle_site_symmetry_1
_geom_angle_site_symmetry_3
_geom_angle_publ_flag
O6 Cd1 N5 92.17(12) 4_566 3_556 y
O6 Cd1 N2 132.91(10) 4_566 . y
N5 Cd1 N2 102.77(12) 3_556 . y
O6 Cd1 O1 79.79(10) 4_566 . y
N5 Cd1 O1 96.71(12) 3_556 . y
N2 Cd1 O1 140.16(10) . . y
O6 Cd1 N1 88.58(12) 4_566 . y
N5 Cd1 N1 173.24(12) 3_556 . y
N2 Cd1 N1 72.01(11) . . y
O1 Cd1 N1 90.04(12) . . y
O6 Cd1 O2 133.31(9) 4_566 . y
N5 Cd1 O2 86.97(12) 3_556 . y
N2 Cd1 O2 92.35(9) . . y
O1 Cd1 O2 54.09(9) . . y
N1 Cd1 O2 97.40(13) . . y
N1 C1 C2 122.3(5) . . ?
N1 C1 H1 118.9 . . ?
C2 C1 H1 118.9 . . ?
C1 C2 C3 119.8(6) . . ?
C1 C2 H2 120.1 . . ?
C3 C2 H2 120.1 . . ?
C2 C3 C4 118.4(6) . . ?
C2 C3 H3 120.8 . . ?
C4 C3 H3 120.8 . . ?
C5 C4 C3 118.5(5) . . ?
C5 C4 H4 120.7 . . ?
C3 C4 H4 120.7 . . ?
N1 C5 C4 122.4(4) . . ?
N1 C5 C6 114.6(4) . . ?
C4 C5 C6 123.0(4) . . ?
N4 C6 N2 114.8(4) . . ?
N4 C6 C5 123.1(4) . . ?
N2 C6 C5 122.1(4) . . ?
N3 C7 N2 107.6(4) . . ?
N3 C7 C8 124.1(4) . . ?
N2 C7 C8 128.3(4) . . ?
C9 C8 C13 117.7(4) . . ?
C9 C8 C7 121.8(4) . . ?
C13 C8 C7 120.4(4) . . ?
C8 C9 C10 121.2(5) . . ?
C8 C9 H9 119.4 . . ?
C10 C9 H9 119.4 . . ?
C11 C10 C9 121.7(5) . . ?
C11 C10 H10 119.1 . . ?
C9 C10 H10 119.1 . . ?
C10 C11 C12 117.1(5) . . ?
C10 C11 C14 121.8(4) . . ?
C12 C11 C14 121.1(4) . . ?
C13 C12 C11 120.2(4) . . ?
C13 C12 H12 119.9 . . ?
C11 C12 H12 119.9 . . ?
C8 C13 C12 121.6(4) . . ?
C8 C13 H13 119.2 . . ?
C12 C13 H13 119.2 . . ?
C18 C14 C15 115.9(4) . . ?
C18 C14 C11 123.0(4) . . ?
C15 C14 C11 121.1(4) . . ?
C14 C15 C16 119.1(5) . . ?
C14 C15 H15 120.5 . . ?
C16 C15 H15 120.5 . . ?
N5 C16 C15 124.9(5) . . ?
N5 C16 H16 117.6 . . ?
C15 C16 H16 117.6 . . ?
N5 C17 C18 123.1(5) . . ?
N5 C17 H17 118.4 . . ?
C18 C17 H17 118.4 . . ?
C17 C18 C14 121.3(5) . . ?
C17 C18 H18 119.3 . . ?
C14 C18 H18 119.3 . . ?
O1 C19 O2 121.1(3) . . ?
O1 C19 C20 118.6(3) . . ?
O2 C19 C20 120.1(3) . . ?
O1 C19 Cd1 57.22(19) . . ?
O2 C19 Cd1 64.23(19) . . ?
C20 C19 Cd1 168.1(3) . . ?
C21 C20 C25 120.0(3) . . ?
C21 C20 C19 118.7(3) . . ?
C25 C20 C19 121.0(3) . . ?
C20 C21 C22 120.5(4) . . ?
C20 C21 H21 119.8 . . ?
C22 C21 H21 119.8 . . ?
C23 C22 C21 119.3(4) . . ?
C23 C22 C26 120.2(4) . . ?
C21 C22 C26 120.5(4) . . ?
C22 C23 C24 121.4(4) . . ?
C22 C23 H23 119.3 . . ?
C24 C23 H23 119.3 . . ?
C23 C24 C25 118.4(3) . . ?
C23 C24 C27 121.2(3) . . ?
C25 C24 C27 120.4(3) . . ?
C20 C25 C24 120.4(4) . . ?
C20 C25 H25 119.8 . . ?
C24 C25 H25 119.8 . . ?
O4 C26 O4A 46.6(7) . . ?
O4 C26 O3 114.7(8) . . ?
O4A C26 O3 122.0(5) . . ?
O4 C26 C22 122.4(7) . . ?
O4A C26 C22 122.4(6) . . ?
O3 C26 C22 112.6(4) . . ?
C28 C27 C32 117.0(3) . . ?
C28 C27 C24 121.7(3) . . ?
C32 C27 C24 121.3(3) . . ?
C27 C28 C29 121.6(4) . . ?
C27 C28 H28 119.2 . . ?
C29 C28 H28 119.2 . . ?
C30 C29 C28 119.1(4) . . ?
C30 C29 C34 120.6(4) . . ?
C28 C29 C34 120.2(4) . . ?
C29 C30 C31 120.8(4) . . ?
C29 C30 H30 119.6 . . ?
C31 C30 H30 119.6 . . ?
C30 C31 C32 120.1(3) . . ?
C30 C31 C33 118.2(3) . . ?
C32 C31 C33 121.6(3) . . ?
C31 C32 C27 121.3(3) . . ?
C31 C32 H32 119.3 . . ?
C27 C32 H32 119.3 . . ?
O5 C33 O6 122.0(3) . . ?
O5 C33 C31 121.1(3) . . ?
O6 C33 C31 116.8(3) . . ?
O8A C34 O7 118.8(6) . . ?
O8A C34 O8 59.6(6) . . ?
O7 C34 O8 114.1(6) . . ?
O8A C34 C29 122.4(6) . . ?
O7 C34 C29 112.9(4) . . ?
O8 C34 C29 118.6(6) . . ?
C19 O1 Cd1 95.9(2) . . ?
C19 O2 Cd1 88.4(2) . . ?
C26 O3 H3B 109.5 . . ?
O4A O4 C26 71.3(11) . . ?
O4 O4A C26 62.1(10) . . ?
C33 O6 Cd1 106.3(2) . 4_565 ?
C34 O7 H7 109.5 . . ?
C34 O8A O8 65.6(7) . . ?
O8A O8 C34 54.8(7) . . ?
C5 N1 C1 118.6(4) . . ?
C5 N1 Cd1 117.1(3) . . ?
C1 N1 Cd1 124.3(3) . . ?
C7 N2 C6 104.1(3) . . ?
C7 N2 Cd1 141.5(3) . . ?
C6 N2 Cd1 113.8(2) . . ?
C7 N3 N4 112.3(4) . . ?
C7 N3 H3A 123.8 . . ?
N4 N3 H3A 123.8 . . ?
C6 N4 N3 101.1(4) . . ?
C16 N5 C17 115.6(4) . . ?
C16 N5 Cd1 122.6(3) . 3_556 ?
C17 N5 Cd1 121.7(3) . 3_556 ?

loop_
_geom_bond_atom_site_label_1
_geom_bond_atom_site_label_2
_geom_bond_distance
_geom_bond_site_symmetry_2
_geom_bond_publ_flag
Cd1 O6 2.264(3) 4_566 y
Cd1 N5 2.307(4) 3_556 y
Cd1 N2 2.309(4) . y
Cd1 O1 2.322(3) . y
Cd1 N1 2.350(4) . y
Cd1 O2 2.475(3) . y
C1 N1 1.342(6) . ?
C1 C2 1.347(8) . ?
C1 H1 0.9300 . ?
C2 C3 1.365(8) . ?
C2 H2 0.9300 . ?
C3 C4 1.392(7) . ?
C3 H3 0.9300 . ?
C4 C5 1.368(7) . ?
C4 H4 0.9300 . ?
C5 N1 1.322(5) . ?
C5 C6 1.475(6) . ?
C6 N4 1.310(5) . ?
C6 N2 1.337(5) . ?
C7 N3 1.320(5) . ?
C7 N2 1.322(5) . ?
C7 C8 1.459(6) . ?
C8 C9 1.347(6) . ?
C8 C13 1.374(6) . ?
C9 C10 1.389(7) . ?
C9 H9 0.9300 . ?
C10 C11 1.354(6) . ?
C10 H10 0.9300 . ?
C11 C12 1.398(6) . ?
C11 C14 1.479(6) . ?
C12 C13 1.375(6) . ?
C12 H12 0.9300 . ?
C13 H13 0.9300 . ?
C14 C18 1.367(6) . ?
C14 C15 1.372(7) . ?
C15 C16 1.388(7) . ?
C15 H15 0.9300 . ?
C16 N5 1.302(6) . ?
C16 H16 0.9300 . ?
C17 N5 1.337(6) . ?
C17 C18 1.361(7) . ?
C17 H17 0.9300 . ?
C18 H18 0.9300 . ?
C19 O1 1.248(4) . ?
C19 O2 1.262(4) . ?
C19 C20 1.498(5) . ?
C20 C21 1.369(5) . ?
C20 C25 1.387(5) . ?
C21 C22 1.380(6) . ?
C21 H21 0.9300 . ?
C22 C23 1.376(6) . ?
C22 C26 1.484(6) . ?
C23 C24 1.385(5) . ?
C23 H23 0.9300 . ?
C24 C25 1.388(5) . ?
C24 C27 1.500(5) . ?
C25 H25 0.9300 . ?
C26 O4 1.202(13) . ?
C26 O4A 1.288(9) . ?
C26 O3 1.311(5) . ?
C27 C28 1.385(5) . ?
C27 C32 1.398(5) . ?
C28 C29 1.401(6) . ?
C28 H28 0.9300 . ?
C29 C30 1.363(5) . ?
C29 C34 1.488(6) . ?
C30 C31 1.364(5) . ?
C30 H30 0.9300 . ?
C31 C32 1.379(5) . ?
C31 C33 1.499(5) . ?
C32 H32 0.9300 . ?
C33 O5 1.242(4) . ?
C33 O6 1.246(4) . ?
C34 O8A 1.250(8) . ?
C34 O7 1.280(5) . ?
C34 O8 1.394(13) . ?
O3 H3B 0.8200 . ?
O4 O4A 0.988(14) . ?
O6 Cd1 2.264(3) 4_565 ?
O7 H7 0.8200 . ?
O8A O8 1.320(14) . ?
N3 N4 1.342(5) . ?
N3 H3A 0.8600 . ?
N5 Cd1 2.307(4) 3_556 ?

loop_
_platon_squeeze_void_nr
_platon_squeeze_void_average_x
_platon_squeeze_void_average_y
_platon_squeeze_void_average_z
_platon_squeeze_void_volume
_platon_squeeze_void_count_electrons
_platon_squeeze_void_content
1 0.500 -0.015 0.000 265 60 ' '
2 1.000 -0.038 0.250 528 113 ' '
3 0.500 -0.020 0.500 265 60 ' '
4 1.000 -0.031 0.750 528 113 ' '
5 0.500 0.314 0.250 28 3 ' '
6 0.500 0.686 0.750 28 3 ' '
